data_1531097
loop_
_publ_author_name
'Avdeev, M.'
'Kharton, V.'

_publ_section_title
;
 Crystal structure of rhombohedral M Cd (N O2)3 (M = K, Rb, Cs, Tl) from
 X-ray powder diffraction data
;
_journal_name_full 'Materials Research Bulletin'
_journal_page_first 735
_journal_page_last 743
_journal_volume 37
_journal_year 2002
_chemical_formula_sum 'Cd N3 O6 Rb'
_chemical_name_systematic 'Rb Cd (N O2)3'
_space_group_IT_number 146
_symmetry_space_group_name_Hall 'R 3'
_symmetry_space_group_name_H-M 'R 3 :H'
_cell_angle_alpha 90
_cell_angle_beta 90
_cell_angle_gamma 120
_cell_formula_units_Z 3
_cell_length_a 7.629
_cell_length_b 7.629
_cell_length_c 9.2355
_cell_volume 465.507
_citation_journal_id_ASTM MRBUAC
_cod_data_source_file Avdeev_MRBUAC_2002_789.cif
_cod_data_source_block Cd1N3O6Rb1
_cod_original_cell_volume 465.5071
_cod_original_formula_sum 'Cd1 N3 O6 Rb1'
_cod_database_code 1531097

loop_
_symmetry_equiv_pos_as_xyz
x,y,z
-y,x-y,z
-x+y,-x,z
x+2/3,y+1/3,z+1/3
-y+2/3,x-y+1/3,z+1/3
-x+y+2/3,-x+1/3,z+1/3
x+1/3,y+2/3,z+2/3
-y+1/3,x-y+2/3,z+2/3
-x+y+1/3,-x+2/3,z+2/3

loop_
_atom_site_label
_atom_site_type_symbol
_atom_site_fract_x
_atom_site_fract_y
_atom_site_fract_z
_atom_site_occupancy
_atom_site_U_iso_or_equiv
Cd1 Cd+2 0.6667 0.3333 0.3456 1 0.0
N1 N+3 0.5066 0.0595 0.5228 1 0.0
O2 O-2 0.3402 -0.0927 0.4965 1 0.0
O1 O-2 0.6066 0.0489 0.6259 1 0.0
Rb1 Rb+1 0.6667 0.3333 0.8809 1 0.0
